data_7020132
loop_
_publ_author_name
'Liu, Xiaohui'
'Nan, Hongmei'
'Sun, Wei'
'Zhang, Qikai'
'Zhan, Mingjian'
'Zou, Luyi'
'Xie, Zhiyuan'
'Li, Xiao'
'Lu, Canzhong'
'Cheng, Yanxiang'

_publ_section_title
;
 Synthesis and characterisation of neutral mononuclear cuprous complexes
 based on dipyrrin derivatives and phosphine mixed-ligands.
;
_journal_issue 34
_journal_name_full 'Dalton transactions (Cambridge, England : 2003)'
_journal_page_first 10199
_journal_page_last 10210
_journal_paper_doi 10.1039/c2dt30618b
_journal_volume 41
_journal_year 2012
_chemical_formula_sum 'C49 H43 Br2 Cu N2 P2'
_chemical_formula_weight 945.15
_chemical_name_systematic
;
?
;
_space_group_IT_number 2
_symmetry_cell_setting triclinic
_symmetry_space_group_name_Hall '-P 1'
_symmetry_space_group_name_H-M 'P -1'
_atom_sites_solution_hydrogens geom
_atom_sites_solution_primary direct
_atom_sites_solution_secondary difmap
_audit_creation_method SHELXL-97
_cell_angle_alpha 82.839(2)
_cell_angle_beta 80.293(3)
_cell_angle_gamma 71.108(2)
_cell_formula_units_Z 2
_cell_length_a 11.0123(19)
_cell_length_b 11.935(2)
_cell_length_c 17.701(3)
_cell_measurement_reflns_used 4139
_cell_measurement_temperature 186(2)
_cell_measurement_theta_max 25.67
_cell_measurement_theta_min 2.23
_cell_volume 2163.5(6)
_computing_cell_refinement 'Bruker SMART'
_computing_data_collection 'Bruker SMART'
_computing_data_reduction 'Bruker SAINT'
_computing_molecular_graphics 'Bruker SHELXTL'
_computing_publication_material 'Bruker SHELXTL'
_computing_structure_refinement 'SHELXL-97 (Sheldrick, 1997)'
_computing_structure_solution 'SHELXS-97 (Sheldrick, 1990)'
_diffrn_ambient_temperature 186(2)
_diffrn_measured_fraction_theta_full 0.968
_diffrn_measured_fraction_theta_max 0.968
_diffrn_measurement_device_type 'CCD area detector'
_diffrn_measurement_method 'phi and omega scans'
_diffrn_radiation_monochromator graphite
_diffrn_radiation_source 'fine-focus sealed tube'
_diffrn_radiation_type MoK\a
_diffrn_radiation_wavelength 0.71073
_diffrn_reflns_av_R_equivalents 0.0171
_diffrn_reflns_av_sigmaI/netI 0.0377
_diffrn_reflns_limit_h_max 13
_diffrn_reflns_limit_h_min -13
_diffrn_reflns_limit_k_max 13
_diffrn_reflns_limit_k_min -14
_diffrn_reflns_limit_l_max 21
_diffrn_reflns_limit_l_min -18
_diffrn_reflns_number 12155
_diffrn_reflns_theta_full 26.05
_diffrn_reflns_theta_max 26.05
_diffrn_reflns_theta_min 1.81
_exptl_absorpt_coefficient_mu 2.462
_exptl_absorpt_correction_T_max 0.6197
_exptl_absorpt_correction_T_min 0.5139
_exptl_absorpt_correction_type multi-scan
_exptl_absorpt_process_details '(SADABS; Sheldrick, 1996)'
_exptl_crystal_colour red
_exptl_crystal_density_diffrn 1.451
_exptl_crystal_density_method 'not measured'
_exptl_crystal_description block
_exptl_crystal_F_000 960
_exptl_crystal_size_max 0.31
_exptl_crystal_size_mid 0.27
_exptl_crystal_size_min 0.22
_refine_diff_density_max 0.587
_refine_diff_density_min -0.599
_refine_diff_density_rms 0.102
_refine_ls_extinction_method none
_refine_ls_goodness_of_fit_ref 1.028
_refine_ls_hydrogen_treatment constr
_refine_ls_matrix_type full
_refine_ls_number_parameters 505
_refine_ls_number_reflns 8278
_refine_ls_number_restraints 0
_refine_ls_restrained_S_all 1.028
_refine_ls_R_factor_all 0.0568
_refine_ls_R_factor_gt 0.0390
_refine_ls_shift/su_max 0.001
_refine_ls_shift/su_mean 0.000
_refine_ls_structure_factor_coef Fsqd
_refine_ls_weighting_details 'calc w=1/[\s^2^(Fo^2^)+(0.0627P)^2^+0.0000P] where P=(Fo^2^+2Fc^2^)/3'
_refine_ls_weighting_scheme calc
_refine_ls_wR_factor_gt 0.0982
_refine_ls_wR_factor_ref 0.1069
_reflns_number_gt 6293
_reflns_number_total 8278
_reflns_threshold_expression >2sigma(I)
_cod_data_source_file c2dt30618b.txt
_cod_data_source_block s288
_cod_depositor_comments
;
The following automatic conversions were performed:

'_symmetry_cell_setting' value 'Triclinic' changed to 'triclinic'
according to /home/saulius/struct/CIF-dictionaries/cif_core.dic
dictionary named 'cif_core.dic' version 2.4.2 from
2011-04-26.

'_exptl_absorpt_correction_type' value 'Multi-scan'
changed to 'multi-scan' according to
/home/saulius/struct/CIF-dictionaries/cif_core.dic dictionary named
'cif_core.dic' version 2.4.2 from 2011-04-26.

Automatic conversion script
Id: cif_fix_values 1891 2012-01-12 08:04:46Z andrius 
;
_cod_original_cell_volume 2163.6(6)
_cod_original_sg_symbol_H-M P-1
_cod_database_code 7020132

loop_
_symmetry_equiv_pos_as_xyz
'x, y, z'
'-x, -y, -z'

loop_
_atom_site_label
_atom_site_type_symbol
_atom_site_fract_x
_atom_site_fract_y
_atom_site_fract_z
_atom_site_U_iso_or_equiv
_atom_site_adp_type
_atom_site_occupancy
_atom_site_symmetry_multiplicity
_atom_site_calc_flag
_atom_site_refinement_flags
Cu Cu 0.33354(3) -0.76347(3) 0.258807(19) 0.03239(11) Uani 1 1 d .
Br1 Br 0.37299(4) -0.89738(3) 0.595840(18) 0.05914(13) Uani 1 1 d .
Br2 Br 0.06500(4) -0.97482(4) 0.07170(2) 0.06351(13) Uani 1 1 d .
P1 P 0.22550(7) -0.56482(7) 0.26921(4) 0.03378(18) Uani 1 1 d .
P2 P 0.53359(7) -0.82182(7) 0.18453(4) 0.03183(17) Uani 1 1 d .
N1 N 0.3313(2) -0.8454(2) 0.36878(13) 0.0340(5) Uani 1 1 d .
N2 N 0.2222(2) -0.8515(2) 0.22234(13) 0.0332(5) Uani 1 1 d .
C1 C 0.3745(3) -0.8264(3) 0.43086(16) 0.0382(7) Uani 1 1 d .
C2 C 0.3308(3) -0.8920(3) 0.49598(16) 0.0411(7) Uani 1 1 d .
C3 C 0.2591(3) -0.9543(3) 0.47474(16) 0.0415(7) Uani 1 1 d .
C4 C 0.2601(3) -0.9242(3) 0.39382(16) 0.0352(6) Uani 1 1 d .
C5 C 0.1966(3) -0.9656(3) 0.34727(16) 0.0380(7) Uani 1 1 d .
H5A H 0.1567 -1.0222 0.3726 0.046 Uiso 1 1 calc R
C6 C 0.1814(3) -0.9386(3) 0.27034(16) 0.0346(6) Uani 1 1 d .
C7 C 0.1200(3) -0.9966(3) 0.22879(18) 0.0415(7) Uani 1 1 d .
C8 C 0.1280(3) -0.9422(3) 0.15616(17) 0.0397(7) Uani 1 1 d .
C9 C 0.1880(3) -0.8538(3) 0.15353(16) 0.0361(7) Uani 1 1 d .
C10 C 0.4544(4) -0.7470(3) 0.4295(2) 0.0554(9) Uani 1 1 d .
H10A H 0.4713 -0.7136 0.3768 0.083 Uiso 1 1 calc R
H10B H 0.5367 -0.7925 0.4480 0.083 Uiso 1 1 calc R
H10C H 0.4078 -0.6825 0.4629 0.083 Uiso 1 1 calc R
C11 C 0.1922(4) -1.0346(3) 0.52420(19) 0.0628(10) Uani 1 1 d .
H11A H 0.2087 -1.0392 0.5774 0.094 Uiso 1 1 calc R
H11B H 0.2255 -1.1142 0.5053 0.094 Uiso 1 1 calc R
H11C H 0.0987 -1.0028 0.5222 0.094 Uiso 1 1 calc R
C12 C 0.2096(3) -0.7733(3) 0.08526(18) 0.0497(8) Uani 1 1 d .
H12A H 0.2536 -0.7204 0.0984 0.074 Uiso 1 1 calc R
H12B H 0.1261 -0.7259 0.0690 0.074 Uiso 1 1 calc R
H12C H 0.2635 -0.8205 0.0433 0.074 Uiso 1 1 calc R
C13 C 0.0612(4) -1.0935(3) 0.2585(2) 0.0654(11) Uani 1 1 d .
H13A H 0.0262 -1.1149 0.2170 0.098 Uiso 1 1 calc R
H13B H -0.0088 -1.0657 0.3006 0.098 Uiso 1 1 calc R
H13C H 0.1277 -1.1633 0.2774 0.098 Uiso 1 1 calc R
C14 C 0.0699(3) -0.5361(3) 0.33220(17) 0.0396(7) Uani 1 1 d .
C15 C 0.0514(3) -0.6249(3) 0.38629(19) 0.0550(9) Uani 1 1 d .
H15A H 0.1186 -0.6984 0.3901 0.066 Uiso 1 1 calc R
C16 C -0.0645(4) -0.6076(4) 0.4350(2) 0.0779(13) Uani 1 1 d .
H16A H -0.0758 -0.6692 0.4723 0.093 Uiso 1 1 calc R
C17 C -0.1615(4) -0.5044(4) 0.4303(2) 0.0826(14) Uani 1 1 d .
H17A H -0.2403 -0.4931 0.4643 0.099 Uiso 1 1 calc R
C18 C -0.1456(4) -0.4160(4) 0.3761(3) 0.0807(14) Uani 1 1 d .
H18A H -0.2143 -0.3436 0.3720 0.097 Uiso 1 1 calc R
C19 C -0.0304(3) -0.4315(3) 0.3276(2) 0.0619(10) Uani 1 1 d .
H19A H -0.0202 -0.3694 0.2904 0.074 Uiso 1 1 calc R
C20 C 0.3127(3) -0.4835(3) 0.30991(17) 0.0398(7) Uani 1 1 d .
C21 C 0.2551(4) -0.4028(3) 0.3647(2) 0.0629(10) Uani 1 1 d .
H21A H 0.1646 -0.3835 0.3814 0.075 Uiso 1 1 calc R
C22 C 0.3279(5) -0.3498(4) 0.3955(2) 0.0863(15) Uani 1 1 d .
H22A H 0.2869 -0.2940 0.4330 0.104 Uiso 1 1 calc R
C23 C 0.4588(5) -0.3769(4) 0.3725(2) 0.0790(14) Uani 1 1 d .
H23A H 0.5085 -0.3409 0.3946 0.095 Uiso 1 1 calc R
C24 C 0.5171(4) -0.4555(4) 0.3180(2) 0.0681(11) Uani 1 1 d .
H24A H 0.6075 -0.4738 0.3012 0.082 Uiso 1 1 calc R
C25 C 0.4444(3) -0.5087(3) 0.2871(2) 0.0547(9) Uani 1 1 d .
H25A H 0.4859 -0.5638 0.2493 0.066 Uiso 1 1 calc R
C26 C 0.1766(3) -0.4713(3) 0.18235(16) 0.0366(7) Uani 1 1 d .
C27 C 0.0818(3) -0.4893(3) 0.14776(18) 0.0513(8) Uani 1 1 d .
H27A H 0.0426 -0.5479 0.1702 0.062 Uiso 1 1 calc R
C28 C 0.0427(4) -0.4238(3) 0.08109(19) 0.0580(9) Uani 1 1 d .
H28A H -0.0246 -0.4360 0.0592 0.070 Uiso 1 1 calc R
C29 C 0.1011(4) -0.3410(3) 0.0464(2) 0.0602(10) Uani 1 1 d .
H29A H 0.0756 -0.2965 0.0002 0.072 Uiso 1 1 calc R
C30 C 0.1961(4) -0.3238(3) 0.0795(2) 0.0594(10) Uani 1 1 d .
H30A H 0.2371 -0.2671 0.0556 0.071 Uiso 1 1 calc R
C31 C 0.2345(3) -0.3870(3) 0.14704(19) 0.0487(8) Uani 1 1 d .
H31A H 0.3003 -0.3727 0.1693 0.058 Uiso 1 1 calc R
C32 C 0.5235(3) -0.7805(3) 0.08205(16) 0.0369(7) Uani 1 1 d .
C33 C 0.5625(3) -0.8620(3) 0.02608(18) 0.0504(8) Uani 1 1 d .
H33A H 0.6043 -0.9435 0.0393 0.060 Uiso 1 1 calc R
C34 C 0.5401(4) -0.8235(4) -0.0492(2) 0.0685(11) Uani 1 1 d .
H34A H 0.5659 -0.8794 -0.0872 0.082 Uiso 1 1 calc R
C35 C 0.4812(4) -0.7060(4) -0.0694(2) 0.0687(12) Uani 1 1 d .
H35A H 0.4664 -0.6809 -0.1210 0.082 Uiso 1 1 calc R
C36 C 0.4437(4) -0.6244(3) -0.0145(2) 0.0584(10) Uani 1 1 d .
H36A H 0.4037 -0.5427 -0.0284 0.070 Uiso 1 1 calc R
C37 C 0.4642(3) -0.6617(3) 0.06024(18) 0.0449(8) Uani 1 1 d .
H37A H 0.4373 -0.6051 0.0978 0.054 Uiso 1 1 calc R
C38 C 0.6673(3) -0.7719(3) 0.20174(16) 0.0345(6) Uani 1 1 d .
C39 C 0.7193(3) -0.8129(3) 0.27016(18) 0.0478(8) Uani 1 1 d .
H39A H 0.6880 -0.8682 0.3047 0.057 Uiso 1 1 calc R
C40 C 0.8153(3) -0.7747(3) 0.2888(2) 0.0583(9) Uani 1 1 d .
H40A H 0.8504 -0.8050 0.3353 0.070 Uiso 1 1 calc R
C41 C 0.8607(4) -0.6928(4) 0.2402(2) 0.0611(10) Uani 1 1 d .
H41A H 0.9255 -0.6652 0.2534 0.073 Uiso 1 1 calc R
C42 C 0.8106(4) -0.6519(4) 0.1722(2) 0.0630(11) Uani 1 1 d .
H42A H 0.8416 -0.5961 0.1382 0.076 Uiso 1 1 calc R
C43 C 0.7152(3) -0.6912(3) 0.15296(19) 0.0492(8) Uani 1 1 d .
H43A H 0.6822 -0.6624 0.1056 0.059 Uiso 1 1 calc R
C44 C 0.6098(3) -0.9831(3) 0.18918(16) 0.0355(6) Uani 1 1 d .
C45 C 0.5363(3) -1.0551(3) 0.22272(17) 0.0414(7) Uani 1 1 d .
H45A H 0.4482 -1.0205 0.2431 0.050 Uiso 1 1 calc R
C46 C 0.5905(4) -1.1774(3) 0.22678(19) 0.0530(9) Uani 1 1 d .
H46A H 0.5393 -1.2265 0.2497 0.064 Uiso 1 1 calc R
C47 C 0.7175(4) -1.2278(3) 0.1979(2) 0.0617(10) Uani 1 1 d .
H47A H 0.7545 -1.3117 0.2009 0.074 Uiso 1 1 calc R
C48 C 0.7917(4) -1.1566(4) 0.1643(3) 0.0702(11) Uani 1 1 d .
H48A H 0.8799 -1.1917 0.1443 0.084 Uiso 1 1 calc R
C49 C 0.7382(3) -1.0345(3) 0.1598(2) 0.0558(9) Uani 1 1 d .
H49A H 0.7895 -0.9858 0.1366 0.067 Uiso 1 1 calc R

loop_
_atom_site_aniso_label
_atom_site_aniso_U_11
_atom_site_aniso_U_22
_atom_site_aniso_U_33
_atom_site_aniso_U_23
_atom_site_aniso_U_13
_atom_site_aniso_U_12
Cu 0.0369(2) 0.0344(2) 0.02878(19) -0.00049(15) -0.00705(15) -0.01442(15)
Br1 0.0857(3) 0.0549(2) 0.03190(18) -0.00361(15) -0.02414(17) -0.00685(19)
Br2 0.0793(3) 0.0798(3) 0.0510(2) -0.00990(19) -0.02828(19) -0.0398(2)
P1 0.0372(4) 0.0321(4) 0.0323(4) -0.0006(3) -0.0043(3) -0.0119(3)
P2 0.0341(4) 0.0327(4) 0.0305(4) -0.0015(3) -0.0038(3) -0.0134(3)
N1 0.0385(14) 0.0348(13) 0.0289(12) 0.0009(10) -0.0096(10) -0.0101(11)
N2 0.0350(13) 0.0371(13) 0.0302(12) 0.0016(10) -0.0107(10) -0.0133(11)
C1 0.0423(17) 0.0375(17) 0.0315(16) -0.0036(13) -0.0121(13) -0.0039(14)
C2 0.0500(19) 0.0434(18) 0.0246(15) -0.0028(13) -0.0112(13) -0.0042(15)
C3 0.0468(18) 0.0449(18) 0.0299(16) 0.0042(14) -0.0059(14) -0.0123(15)
C4 0.0382(16) 0.0362(16) 0.0297(15) -0.0009(13) -0.0070(12) -0.0088(13)
C5 0.0431(17) 0.0375(17) 0.0352(16) 0.0026(13) -0.0058(13) -0.0166(14)
C6 0.0345(15) 0.0380(16) 0.0348(15) 0.0000(13) -0.0106(12) -0.0141(13)
C7 0.0443(18) 0.0424(18) 0.0436(18) 0.0000(14) -0.0146(14) -0.0183(15)
C8 0.0434(17) 0.0478(18) 0.0352(16) -0.0057(14) -0.0151(13) -0.0184(15)
C9 0.0336(16) 0.0426(17) 0.0335(16) -0.0023(13) -0.0090(12) -0.0116(13)
C10 0.074(2) 0.053(2) 0.049(2) -0.0018(17) -0.0269(18) -0.0260(19)
C11 0.079(3) 0.077(3) 0.0360(18) 0.0164(18) -0.0132(18) -0.035(2)
C12 0.053(2) 0.066(2) 0.0382(17) 0.0082(16) -0.0164(15) -0.0281(18)
C13 0.087(3) 0.066(2) 0.066(2) 0.008(2) -0.031(2) -0.049(2)
C14 0.0400(17) 0.0409(18) 0.0349(16) -0.0059(14) -0.0033(13) -0.0081(14)
C15 0.046(2) 0.051(2) 0.052(2) 0.0075(17) 0.0100(16) -0.0053(16)
C16 0.066(3) 0.073(3) 0.071(3) 0.010(2) 0.021(2) -0.011(2)
C17 0.054(3) 0.097(3) 0.071(3) -0.001(3) 0.017(2) -0.003(2)
C18 0.058(3) 0.068(3) 0.079(3) 0.001(2) 0.011(2) 0.019(2)
C19 0.059(2) 0.051(2) 0.055(2) 0.0050(18) 0.0044(19) 0.0010(18)
C20 0.0517(19) 0.0326(16) 0.0373(16) 0.0012(13) -0.0086(14) -0.0164(14)
C21 0.067(2) 0.071(3) 0.057(2) -0.023(2) 0.0056(19) -0.031(2)
C22 0.120(4) 0.098(4) 0.066(3) -0.035(3) 0.008(3) -0.067(3)
C23 0.113(4) 0.091(3) 0.066(3) -0.007(2) -0.021(3) -0.071(3)
C24 0.068(3) 0.066(3) 0.085(3) 0.000(2) -0.016(2) -0.040(2)
C25 0.053(2) 0.0437(19) 0.071(2) -0.0112(18) -0.0072(18) -0.0172(16)
C26 0.0405(17) 0.0319(16) 0.0330(15) -0.0001(13) -0.0028(13) -0.0070(13)
C27 0.057(2) 0.057(2) 0.0439(19) 0.0064(16) -0.0133(16) -0.0243(18)
C28 0.059(2) 0.069(3) 0.045(2) 0.0015(18) -0.0162(17) -0.0155(19)
C29 0.064(2) 0.063(2) 0.0377(19) 0.0093(17) -0.0097(17) -0.0014(19)
C30 0.069(2) 0.052(2) 0.052(2) 0.0168(18) -0.0041(19) -0.0206(19)
C31 0.053(2) 0.0465(19) 0.0469(19) 0.0072(16) -0.0083(16) -0.0194(16)
C32 0.0378(16) 0.0471(18) 0.0310(15) -0.0006(14) -0.0039(13) -0.0216(14)
C33 0.064(2) 0.052(2) 0.0414(19) -0.0067(16) -0.0085(16) -0.0237(18)
C34 0.090(3) 0.089(3) 0.037(2) -0.014(2) -0.0090(19) -0.038(3)
C35 0.087(3) 0.093(3) 0.043(2) 0.018(2) -0.024(2) -0.052(3)
C36 0.069(2) 0.061(2) 0.055(2) 0.0179(19) -0.0211(19) -0.034(2)
C37 0.0496(19) 0.048(2) 0.0413(18) 0.0046(15) -0.0095(15) -0.0225(16)
C38 0.0347(15) 0.0372(16) 0.0322(15) -0.0061(13) -0.0006(12) -0.0130(13)
C39 0.057(2) 0.052(2) 0.0418(18) 0.0105(15) -0.0142(16) -0.0287(17)
C40 0.063(2) 0.070(2) 0.053(2) 0.0118(19) -0.0226(18) -0.035(2)
C41 0.059(2) 0.081(3) 0.060(2) -0.001(2) -0.0143(18) -0.043(2)
C42 0.071(2) 0.089(3) 0.049(2) 0.009(2) -0.0082(19) -0.057(2)
C43 0.052(2) 0.063(2) 0.0403(18) 0.0056(16) -0.0069(15) -0.0323(18)
C44 0.0402(17) 0.0326(16) 0.0340(15) -0.0014(13) -0.0084(13) -0.0107(13)
C45 0.0509(19) 0.0407(18) 0.0348(16) -0.0001(14) -0.0101(14) -0.0163(15)
C46 0.078(3) 0.0388(19) 0.048(2) 0.0013(16) -0.0171(18) -0.0236(19)
C47 0.076(3) 0.0366(19) 0.073(3) -0.0063(18) -0.034(2) -0.0047(19)
C48 0.048(2) 0.060(3) 0.096(3) -0.031(2) -0.011(2) 0.0017(19)
C49 0.0426(19) 0.046(2) 0.078(3) -0.0178(19) -0.0005(18) -0.0112(16)

loop_
_atom_type_symbol
_atom_type_description
_atom_type_scat_dispersion_real
_atom_type_scat_dispersion_imag
_atom_type_scat_source
C C 0.0033 0.0016 'International Tables Vol C Tables 4.2.6.8 and 6.1.1.4'
H H 0.0000 0.0000 'International Tables Vol C Tables 4.2.6.8 and 6.1.1.4'
N N 0.0061 0.0033 'International Tables Vol C Tables 4.2.6.8 and 6.1.1.4'
P P 0.1023 0.0942 'International Tables Vol C Tables 4.2.6.8 and 6.1.1.4'
Cu Cu 0.3201 1.2651 'International Tables Vol C Tables 4.2.6.8 and 6.1.1.4'
Br Br -0.2901 2.4595 'International Tables Vol C Tables 4.2.6.8 and 6.1.1.4'

loop_
_geom_angle_atom_site_label_1
_geom_angle_atom_site_label_2
_geom_angle_atom_site_label_3
_geom_angle
N1 Cu N2 95.05(9)
N1 Cu P1 107.29(7)
N2 Cu P1 112.36(7)
N1 Cu P2 113.55(7)
N2 Cu P2 106.18(7)
P1 Cu P2 119.71(3)
C26 P1 C14 101.22(14)
C26 P1 C20 103.07(13)
C14 P1 C20 103.74(14)
C26 P1 Cu 118.70(10)
C14 P1 Cu 113.34(10)
C20 P1 Cu 114.80(11)
C44 P2 C32 103.89(13)
C44 P2 C38 101.04(13)
C32 P2 C38 103.42(12)
C44 P2 Cu 113.30(9)
C32 P2 Cu 112.26(10)
C38 P2 Cu 120.99(9)
C1 N1 C4 106.4(2)
C1 N1 Cu 131.2(2)
C4 N1 Cu 121.69(18)
C9 N2 C6 105.9(2)
C9 N2 Cu 132.35(19)
C6 N2 Cu 121.31(18)
N1 C1 C2 109.5(3)
N1 C1 C10 123.9(3)
C2 C1 C10 126.6(3)
C3 C2 C1 109.7(2)
C3 C2 Br1 125.6(2)
C1 C2 Br1 124.6(2)
C2 C3 C4 104.0(3)
C2 C3 C11 128.6(3)
C4 C3 C11 127.3(3)
C5 C4 N1 124.9(3)
C5 C4 C3 124.7(3)
N1 C4 C3 110.4(2)
C6 C5 C4 131.3(3)
C5 C6 N2 125.1(3)
C5 C6 C7 124.3(3)
N2 C6 C7 110.6(2)
C8 C7 C6 103.5(3)
C8 C7 C13 128.5(3)
C6 C7 C13 128.0(3)
C7 C8 C9 109.9(2)
C7 C8 Br2 126.2(2)
C9 C8 Br2 123.9(2)
N2 C9 C8 110.1(2)
N2 C9 C12 124.4(3)
C8 C9 C12 125.5(3)
C19 C14 C15 118.2(3)
C19 C14 P1 123.7(2)
C15 C14 P1 118.2(2)
C14 C15 C16 120.3(3)
C17 C16 C15 120.9(4)
C16 C17 C18 119.6(4)
C17 C18 C19 120.3(4)
C14 C19 C18 120.8(3)
C21 C20 C25 117.9(3)
C21 C20 P1 123.7(3)
C25 C20 P1 118.3(2)
C22 C21 C20 120.5(4)
C23 C22 C21 120.7(4)
C24 C23 C22 119.6(4)
C23 C24 C25 119.8(4)
C24 C25 C20 121.5(3)
C27 C26 C31 117.9(3)
C27 C26 P1 118.5(2)
C31 C26 P1 123.5(2)
C26 C27 C28 121.4(3)
C29 C28 C27 120.1(3)
C30 C29 C28 118.9(3)
C29 C30 C31 121.6(3)
C30 C31 C26 120.0(3)
C33 C32 C37 118.4(3)
C33 C32 P2 123.8(2)
C37 C32 P2 117.5(2)
C34 C33 C32 119.7(3)
C35 C34 C33 120.9(4)
C34 C35 C36 119.8(3)
C37 C36 C35 119.8(4)
C36 C37 C32 121.4(3)
C43 C38 C39 117.7(3)
C43 C38 P2 124.3(2)
C39 C38 P2 117.9(2)
C40 C39 C38 121.2(3)
C39 C40 C41 120.4(3)
C42 C41 C40 118.9(3)
C41 C42 C43 120.7(3)
C42 C43 C38 121.0(3)
C45 C44 C49 119.3(3)
C45 C44 P2 118.7(2)
C49 C44 P2 121.9(2)
C44 C45 C46 120.3(3)
C47 C46 C45 120.2(3)
C46 C47 C48 119.9(3)
C47 C48 C49 120.2(4)
C48 C49 C44 120.0(3)

loop_
_geom_bond_atom_site_label_1
_geom_bond_atom_site_label_2
_geom_bond_distance
Cu N1 2.067(2)
Cu N2 2.072(2)
Cu P1 2.2976(9)
Cu P2 2.3075(8)
Br1 C2 1.890(3)
Br2 C8 1.881(3)
P1 C26 1.833(3)
P1 C14 1.835(3)
P1 C20 1.843(3)
P2 C44 1.832(3)
P2 C32 1.832(3)
P2 C38 1.838(3)
N1 C1 1.340(3)
N1 C4 1.397(3)
N2 C9 1.340(3)
N2 C6 1.400(3)
C1 C2 1.416(4)
C1 C10 1.483(4)
C2 C3 1.367(4)
C3 C4 1.432(4)
C3 C11 1.503(4)
C4 C5 1.389(4)
C5 C6 1.385(4)
C6 C7 1.440(4)
C7 C8 1.369(4)
C7 C13 1.501(4)
C8 C9 1.407(4)
C9 C12 1.484(4)
C14 C19 1.377(4)
C14 C15 1.380(4)
C15 C16 1.386(5)
C16 C17 1.348(6)
C17 C18 1.368(6)
C18 C19 1.380(5)
C20 C21 1.379(4)
C20 C25 1.381(5)
C21 C22 1.378(5)
C22 C23 1.372(6)
C23 C24 1.361(6)
C24 C25 1.380(5)
C26 C27 1.379(4)
C26 C31 1.391(4)
C27 C28 1.383(5)
C28 C29 1.376(5)
C29 C30 1.362(5)
C30 C31 1.384(5)
C32 C33 1.392(4)
C32 C37 1.392(4)
C33 C34 1.391(5)
C34 C35 1.371(6)
C35 C36 1.380(5)
C36 C37 1.375(4)
C38 C43 1.386(4)
C38 C39 1.392(4)
C39 C40 1.378(4)
C40 C41 1.382(5)
C41 C42 1.376(5)
C42 C43 1.385(4)
C44 C45 1.381(4)
C44 C49 1.384(4)
C45 C46 1.385(4)
C46 C47 1.367(5)
C47 C48 1.379(5)
C48 C49 1.381(5)

loop_
_geom_torsion_atom_site_label_1
_geom_torsion_atom_site_label_2
_geom_torsion_atom_site_label_3
_geom_torsion_atom_site_label_4
_geom_torsion
N1 Cu P1 C26 -166.10(13)
N2 Cu P1 C26 -62.93(13)
P2 Cu P1 C26 62.65(12)
N1 Cu P1 C14 -47.55(13)
N2 Cu P1 C14 55.62(13)
P2 Cu P1 C14 -178.81(11)
N1 Cu P1 C20 71.43(13)
N2 Cu P1 C20 174.60(12)
P2 Cu P1 C20 -59.83(11)
N1 Cu P2 C44 47.13(13)
N2 Cu P2 C44 -55.96(12)
P1 Cu P2 C44 175.60(10)
N1 Cu P2 C32 164.44(12)
N2 Cu P2 C32 61.35(12)
P1 Cu P2 C32 -67.10(11)
N1 Cu P2 C38 -72.99(14)
N2 Cu P2 C38 -176.09(13)
P1 Cu P2 C38 55.47(12)
N2 Cu N1 C1 -173.1(3)
P1 Cu N1 C1 -57.7(3)
P2 Cu N1 C1 76.8(3)
N2 Cu N1 C4 -3.8(2)
P1 Cu N1 C4 111.5(2)
P2 Cu N1 C4 -113.9(2)
N1 Cu N2 C9 -173.9(3)
P1 Cu N2 C9 75.1(3)
P2 Cu N2 C9 -57.6(3)
N1 Cu N2 C6 -3.1(2)
P1 Cu N2 C6 -114.1(2)
P2 Cu N2 C6 113.2(2)
C4 N1 C1 C2 -0.4(3)
Cu N1 C1 C2 170.1(2)
C4 N1 C1 C10 -179.7(3)
Cu N1 C1 C10 -9.2(5)
N1 C1 C2 C3 0.3(4)
C10 C1 C2 C3 179.6(3)
N1 C1 C2 Br1 177.6(2)
C10 C1 C2 Br1 -3.1(5)
C1 C2 C3 C4 -0.1(3)
Br1 C2 C3 C4 -177.4(2)
C1 C2 C3 C11 -179.2(3)
Br1 C2 C3 C11 3.5(5)
C1 N1 C4 C5 178.9(3)
Cu N1 C4 C5 7.3(4)
C1 N1 C4 C3 0.3(3)
Cu N1 C4 C3 -171.33(19)
C2 C3 C4 C5 -178.7(3)
C11 C3 C4 C5 0.3(5)
C2 C3 C4 N1 -0.1(3)
C11 C3 C4 N1 179.0(3)
N1 C4 C5 C6 -3.4(5)
C3 C4 C5 C6 175.0(3)
C4 C5 C6 N2 -5.2(5)
C4 C5 C6 C7 175.1(3)
C9 N2 C6 C5 -179.5(3)
Cu N2 C6 C5 7.6(4)
C9 N2 C6 C7 0.2(3)
Cu N2 C6 C7 -172.7(2)
C5 C6 C7 C8 -179.6(3)
N2 C6 C7 C8 0.7(3)
C5 C6 C7 C13 0.5(5)
N2 C6 C7 C13 -179.2(3)
C6 C7 C8 C9 -1.3(3)
C13 C7 C8 C9 178.5(3)
C6 C7 C8 Br2 -179.6(2)
C13 C7 C8 Br2 0.2(5)
C6 N2 C9 C8 -1.0(3)
Cu N2 C9 C8 170.8(2)
C6 N2 C9 C12 178.3(3)
Cu N2 C9 C12 -9.8(4)
C7 C8 C9 N2 1.5(4)
Br2 C8 C9 N2 179.9(2)
C7 C8 C9 C12 -177.8(3)
Br2 C8 C9 C12 0.6(4)
C26 P1 C14 C19 -28.5(3)
C20 P1 C14 C19 78.2(3)
Cu P1 C14 C19 -156.7(3)
C26 P1 C14 C15 150.3(3)
C20 P1 C14 C15 -103.1(3)
Cu P1 C14 C15 22.1(3)
C19 C14 C15 C16 -1.0(6)
P1 C14 C15 C16 -179.8(3)
C14 C15 C16 C17 0.5(7)
C15 C16 C17 C18 0.6(8)
C16 C17 C18 C19 -1.1(8)
C15 C14 C19 C18 0.5(6)
P1 C14 C19 C18 179.3(3)
C17 C18 C19 C14 0.5(7)
C26 P1 C20 C21 93.6(3)
C14 P1 C20 C21 -11.6(3)
Cu P1 C20 C21 -135.8(3)
C26 P1 C20 C25 -89.6(3)
C14 P1 C20 C25 165.2(3)
Cu P1 C20 C25 40.9(3)
C25 C20 C21 C22 -0.2(5)
P1 C20 C21 C22 176.6(3)
C20 C21 C22 C23 -0.4(7)
C21 C22 C23 C24 1.0(7)
C22 C23 C24 C25 -1.0(7)
C23 C24 C25 C20 0.4(6)
C21 C20 C25 C24 0.2(5)
P1 C20 C25 C24 -176.8(3)
C14 P1 C26 C27 -56.8(3)
C20 P1 C26 C27 -163.9(3)
Cu P1 C26 C27 67.9(3)
C14 P1 C26 C31 126.6(3)
C20 P1 C26 C31 19.4(3)
Cu P1 C26 C31 -108.8(3)
C31 C26 C27 C28 -1.6(5)
P1 C26 C27 C28 -178.4(3)
C26 C27 C28 C29 2.0(5)
C27 C28 C29 C30 -0.9(6)
C28 C29 C30 C31 -0.4(6)
C29 C30 C31 C26 0.7(5)
C27 C26 C31 C30 0.2(5)
P1 C26 C31 C30 176.9(3)
C44 P2 C32 C33 2.6(3)
C38 P2 C32 C33 107.8(3)
Cu P2 C32 C33 -120.2(2)
C44 P2 C32 C37 177.6(2)
C38 P2 C32 C37 -77.3(2)
Cu P2 C32 C37 54.8(2)
C37 C32 C33 C34 -0.8(5)
P2 C32 C33 C34 174.0(3)
C32 C33 C34 C35 0.7(6)
C33 C34 C35 C36 0.1(6)
C34 C35 C36 C37 -0.7(6)
C35 C36 C37 C32 0.6(5)
C33 C32 C37 C36 0.2(4)
P2 C32 C37 C36 -175.0(2)
C44 P2 C38 C43 124.8(3)
C32 P2 C38 C43 17.4(3)
Cu P2 C38 C43 -109.3(3)
C44 P2 C38 C39 -58.8(3)
C32 P2 C38 C39 -166.2(2)
Cu P2 C38 C39 67.1(3)
C43 C38 C39 C40 -0.1(5)
P2 C38 C39 C40 -176.7(3)
C38 C39 C40 C41 1.1(6)
C39 C40 C41 C42 -1.4(6)
C40 C41 C42 C43 0.6(6)
C41 C42 C43 C38 0.5(6)
C39 C38 C43 C42 -0.7(5)
P2 C38 C43 C42 175.7(3)
C32 P2 C44 C45 -110.4(2)
C38 P2 C44 C45 142.7(2)
Cu P2 C44 C45 11.7(3)
C32 P2 C44 C49 69.3(3)
C38 P2 C44 C49 -37.6(3)
Cu P2 C44 C49 -168.6(2)
C49 C44 C45 C46 -0.1(5)
P2 C44 C45 C46 179.6(2)
C44 C45 C46 C47 0.3(5)
C45 C46 C47 C48 -0.3(5)
C46 C47 C48 C49 0.0(6)
C47 C48 C49 C44 0.1(6)
C45 C44 C49 C48 -0.1(5)
P2 C44 C49 C48 -179.8(3)
